data_4114381
loop_
_publ_author_name
'Artur Ferreira'
'Duarte Ananias'
'Lu\'is D. Carlos'
'Cl\'audia M. Morais'
'Jo\~ao Rocha'

_publ_contact_author_address
;
    CICECO
      Department of Chemistry
      University of Aveiro
      3810 Aveiro
      Portugal
;
_publ_contact_author_email rocha@dq.ua.pt
_publ_contact_author_fax '+351 234 370084'
_publ_contact_author_name 'Prof. Joao Rocha'
_publ_contact_author_phone '+351 234 370730'
_publ_section_title
;
 Novel Microporous Lanthanide Silicates with Tobermorite-Like Structure
;
_journal_name_full 'Journal of the American Chemical Society'
_journal_page_first 14573
_journal_page_last 14579
_journal_paper_doi 10.1021/ja036988p
_journal_volume 125
_journal_year 2003
_chemical_absolute_configuration unk
_chemical_compound_source 'synthesis as described'
_chemical_formula_moiety 'Eu4.56 K2 Na4.32 O41.12 Si12'
_chemical_formula_sum 'Eu1.14 K0.5 Na1.08 O10.28 Si3'
_chemical_formula_weight 466.36
_space_group_IT_number 8
_symmetry_cell_setting monoclinic
_symmetry_Int_Tables_number 8
_symmetry_space_group_name_Hall 'B -2'
_symmetry_space_group_name_H-M 'B 1 1 m'
_audit_creation_date 2003-06-20
_cell_angle_alpha 90
_cell_angle_beta 90
_cell_angle_gamma 113.993(3)
_cell_formula_units_Z 4
_cell_length_a 6.8309(4)
_cell_length_b 6.8118(4)
_cell_length_c 22.2279(10)
_cell_measurement_reflns_used 0
_cell_measurement_temperature 298(2)
_cell_measurement_theta_max 0
_cell_measurement_theta_min 0
_cell_measurement_wavelength 1.54056
_cell_volume 944.91(9)
_computing_cell_refinement 'Treor90 (Werner et al., 1985)'
_computing_data_collection 'Philips X Pert Data Colector'
_computing_molecular_graphics Diamond
_computing_publication_material 'WinGX publication routines (Farrugia, 1999)'
_computing_structure_refinement 'FullProf (Rodriguez-Carvajal, 1990)'
_computing_structure_solution 'Expo (Altomare et al., 1999)'
_diffrn_ambient_temperature 298
_diffrn_detector 'Xe sealed gas'
_diffrn_measurement_device_type 'pw3011-10 proportional detector'
_diffrn_radiation_probe x-ray
_diffrn_reflns_limit_h_max 7
_diffrn_reflns_limit_h_min -8
_diffrn_reflns_limit_k_max 8
_diffrn_reflns_limit_k_min 0
_diffrn_reflns_limit_l_max 26
_diffrn_reflns_limit_l_min 0
_diffrn_reflns_number 925
_diffrn_reflns_theta_max 70.13
_diffrn_reflns_theta_min 3.97
_diffrn_source 'ceramic diffraction X-ray tube'
_diffrn_source_target Cu
_exptl_absorpt_coefficient_mu 60.69
_exptl_absorpt_correction_type none
_exptl_crystal_colour colourless
_exptl_crystal_density_diffrn 3.278
_exptl_crystal_description plate
_exptl_crystal_F_000 870
_exptl_crystal_size_max 0.04
_exptl_crystal_size_mid 0.02
_exptl_crystal_size_min 0.002
_pd_char_colour white
_pd_char_particle_morphology plate-like
_pd_instr_cons_illum_flag no
_pd_instr_geometry Bragg-Brentano
_pd_instr_location ' Laboratorio Central de Analises, Universidade de Aveiro'
_pd_instr_monochr_post_spec 'curved graphite'
_pd_meas_2theta_range_inc 0.03
_pd_meas_2theta_range_max 140.28
_pd_meas_2theta_range_min 6.00
_pd_meas_number_of_points 4477
_pd_meas_scan_method step
_pd_proc_2theta_range_inc 0.03
_pd_proc_2theta_range_max 140.28
_pd_proc_2theta_range_min 6.00
_pd_proc_ls_background_function '2nd order polynomial function'
_pd_proc_ls_pref_orient_corr 'March function'
_pd_proc_ls_profile_function pseudo-Voigt
_pd_proc_ls_prof_R_factor 0.135
_pd_proc_ls_prof_wR_expected 0.0706
_pd_proc_ls_prof_wR_factor 0.170
_pd_spec_mounting ' packed powder'
_pd_spec_mount_mode reflection
_pd_spec_shape flat_sheet
_pd_spec_size_axial 16
_pd_spec_size_equat 16
_pd_spec_size_thick 2.4
_refine_ls_extinction_method none
_refine_ls_goodness_of_fit_all 2.41
_refine_ls_hydrogen_treatment undef
_refine_ls_matrix_type fullcycle
_refine_ls_number_constraints 52
_refine_ls_number_parameters 73
_refine_ls_R_I_factor 0.0764
_refine_ls_structure_factor_coef Inet
_refine_ls_weighting_scheme sigma
_reflns_number_gt 925
_reflns_number_total 925
_reflns_threshold_expression >2sigma(I)
_cod_data_source_file ja036988psi20030707_095655.cif
_cod_data_source_block EuAV20
_cod_depositor_comments
;
 Composite values of the _audit_conform_dict_name, _audit_conform_dict_version
 and _audit_conform_dict_location data items were split and properly recorded
 using a loop.

 Antanas Vaitkus,
 2019-03-01
;
_cod_original_formula_sum 'Eu1.14 K0.50 Na1.08 O10.28 Si3'
_cod_database_code 4114381

loop_
_symmetry_equiv_pos_as_xyz
'x, y, z'
'x, y, -z'
'x+1/2, y, z+1/2'
'x+1/2, y, -z+1/2'

loop_
_atom_site_label
_atom_site_type_symbol
_atom_site_fract_x
_atom_site_fract_y
_atom_site_fract_z
_atom_site_U_iso_or_equiv
_atom_site_adp_type
_atom_site_occupancy
_atom_site_symmetry_multiplicity
_atom_site_calc_flag
_atom_site_refinement_flags
Eu1 Eu 0.8239(9) 0.4512(8) 0.2053(6) 0.018(1) Uiso 1 1 d .
Na1 Na 0.313(1) 0.938(1) 0.2061(2) 0.035(1) Uiso 0.86 1 d P
Eu2 Eu 0.313(1) 0.938(1) 0.2061(2) 0.035(1) Uiso 0.14 1 d P
Si1 Si 0.8669(9) 0.9998(8) 0.1544(2) 0.005(1) Uiso 1 1 d .
Si2 Si 0.664(1) 0.608(1) 0.0722(3) 0.005(1) Uiso 1 1 d .
Si3 Si 0.2833(8) 0.3929(8) 0.1557(3) 0.005(1) Uiso 1 1 d .
Na2 Na 0.347(2) 0.674(3) 0 0.69(1) Uiso 0.44 2 d SP
OW3 O 0.347(2) 0.674(3) 0 0.69(1) Uiso 0.56 2 d SP
K K 0.103(2) 0.099(2) 0 0.076(1) Uiso 1 2 d S
O1 O 0.423(2) 0.544(3) 0.1011(5) 0.026(1) Uiso 1 1 d .
O2 O 0.092(2) 0.177(2) 0.1302(3) 0.026(1) Uiso 1 1 d .
O3 O 0.442(2) 0.345(2) 0.201(3) 0.026(1) Uiso 1 1 d .
O4 O 0.204(1) 0.539(1) 0.1979(3) 0.026(1) Uiso 1 1 d .
O5 O 0.655(4) 0.576(6) 0 0.026(1) Uiso 1 2 d S
O6 O 0.772(5) 0.455(4) 0.0983(3) 0.026(1) Uiso 1 1 d .
O7 O 0.805(3) 0.858(2) 0.0934(3) 0.026(1) Uiso 1 1 d .
O8 O 0.712(1) 0.071(1) 0.1954(3) 0.026(1) Uiso 1 1 d .
O9 O 0.914(2) 0.824(2) 0.1927(4) 0.026(1) Uiso 1 1 d .
OW1 O 0.964(2) 0.443(2) 0 0.217(6) Uiso 1 2 d S
OW2 O 0.274(8) 0.879(6) 0.0812(5) 0.217(6) Uiso 1 1 d .

loop_
_atom_type_symbol
_atom_type_description
_atom_type_scat_dispersion_real
_atom_type_scat_dispersion_imag
_atom_type_scat_source
Eu Eu -8.9294 11.1857 'International Tables Vol C Tables 4.2.6.8 and 6.1.1.4'
Si Si 0.2541 0.3302 'International Tables Vol C Tables 4.2.6.8 and 6.1.1.4'
Na Na 0.1353 0.1239 'International Tables Vol C Tables 4.2.6.8 and 6.1.1.4'
K K 0.3868 1.0657 'International Tables Vol C Tables 4.2.6.8 and 6.1.1.4'
O O 0.0492 0.0322 'International Tables Vol C Tables 4.2.6.8 and 6.1.1.4'

loop_
_audit_conform_dict_name
_audit_conform_dict_version
_audit_conform_dict_location
cif_pd.dic 1.0 ftp://ftp.iucr.org/iucr-top/cif/pd/index.html
cif_core.dic 2.2 ftp://ftp.iucr.org/pub/cif_core.dic

loop_
_diffrn_radiation_type
_diffrn_radiation_wavelength
CuK\a~1~ 1.54056
CuK\a~2~ 1.54439

loop_
_geom_angle_atom_site_label_1
_geom_angle_atom_site_label_2
_geom_angle_atom_site_label_3
_geom_angle
_geom_angle_site_symmetry_1
_geom_angle_site_symmetry_3
O9 Eu1 O8 167.5(7) . .
O9 Eu1 O6 81.3(8) . .
O8 Eu1 O6 86.3(8) . .
O9 Eu1 O3 95.5(7) . .
O8 Eu1 O3 80.8(6) . .
O6 Eu1 O3 79.6(9) . .
O9 Eu1 O4 86.7(7) . 1_655
O8 Eu1 O4 95.7(5) . 1_655
O6 Eu1 O4 94.4(11) . 1_655
O3 Eu1 O4 173.1(9) . 1_655
O9 Eu1 O3 116.4(7) . 4
O8 Eu1 O3 75.9(5) . 4
O6 Eu1 O3 155.7(8) . 4
O3 Eu1 O3 113.0(7) . 4
O4 Eu1 O3 71.4(5) 1_655 4
O9 Eu1 O4 79.1(5) . 4
O8 Eu1 O4 110.7(5) . 4
O6 Eu1 O4 142.9(6) . 4
O3 Eu1 O4 71.5(5) . 4
O4 Eu1 O4 115.5(6) 1_655 4
O3 Eu1 O4 60.7(5) 4 4
O8 Na1 O4 100.6(5) 1_565 .
O8 Na1 O9 167.4(9) 1_565 1_455
O4 Na1 O9 81.4(7) . 1_455
O8 Na1 O3 76.1(6) 1_565 1_565
O4 Na1 O3 172.8(8) . 1_565
O9 Na1 O3 100.3(8) 1_455 1_565
O8 Na1 O9 78.8(5) 1_565 4_455
O4 Na1 O9 74.7(5) . 4_455
O9 Na1 O9 113.6(8) 1_455 4_455
O3 Na1 O9 110.6(7) 1_565 4_455
O8 Na1 O8 111.2(6) 1_565 4_465
O4 Na1 O8 116.0(5) . 4_465
O9 Na1 O8 78.3(6) 1_455 4_465
O3 Na1 O8 71.2(5) 1_565 4_465
O9 Na1 O8 60.1(5) 4_455 4_465
O8 Na1 OW2 89.0(13) 1_565 .
O4 Na1 OW2 78.7(9) . .
O9 Na1 OW2 79.2(12) 1_455 .
O3 Na1 OW2 94.7(11) 1_565 .
O9 Na1 OW2 148.0(9) 4_455 .
O8 Na1 OW2 150.7(9) 4_465 .
O9 Si1 O2 108.4(11) . 1_665
O9 Si1 O8 106.2(10) . 1_565
O2 Si1 O8 120.5(11) 1_665 1_565
O9 Si1 O7 94.7(9) . .
O2 Si1 O7 96.0(11) 1_665 .
O8 Si1 O7 127.5(10) 1_565 .
O6 Si2 O5 105.8(19) . .
O6 Si2 O7 109.7(21) . .
O5 Si2 O7 113.3(16) . .
O6 Si2 O1 111.2(25) . .
O5 Si2 O1 111.8(14) . .
O7 Si2 O1 105.1(15) . .
O3 Si3 O4 100.7(10) . .
O3 Si3 O2 113.2(12) . .
O4 Si3 O2 114.5(10) . .
O3 Si3 O1 109.1(12) . .
O4 Si3 O1 107.5(11) . .
O2 Si3 O1 111.2(15) . .
OW1 Na2 O5 129.6(19) 1_455 .
OW1 Na2 OW2 87.4(15) 1_455 .
O5 Na2 OW2 123.3(26) . .
OW1 Na2 OW2 87.4(15) 1_455 2
O5 Na2 OW2 123.3(26) . 2
OW2 Na2 OW2 94.8(13) . 2
OW1 Na2 O1 95.3(9) 1_455 2
O5 Na2 O1 65.6(10) . 2
OW2 Na2 O1 164.8(17) . 2
OW2 Na2 O1 70.4(16) 2 2
OW1 Na2 O1 95.3(9) 1_455 .
O5 Na2 O1 65.6(11) . .
OW2 Na2 O1 70.4(16) . .
OW2 Na2 O1 164.8(17) 2 .
O1 Na2 O1 124.0(8) 2 .
OW1 K OW2 139.9(20) 1_455 2_545
OW1 K OW2 139.9(20) 1_455 1_545
OW2 K OW2 77.6(12) 2_545 1_545
OW1 K O7 94.3(7) 1_455 2_445
OW2 K O7 66.3(15) 2_545 2_445
OW2 K O7 119.6(15) 1_545 2_445
OW1 K O7 94.2(7) 1_455 1_445
OW2 K O7 119.6(15) 2_545 1_445
OW2 K O7 66.3(15) 1_545 1_445
O7 K O7 91.3(5) 2_445 1_445
OW1 K O2 79.2(6) 1_455 .
OW2 K O2 138.9(13) 2_545 .
OW2 K O2 61.6(13) 1_545 .
O7 K O2 137.8(6) 2_445 .
O7 K O2 48.5(4) 1_445 .
OW1 K O2 79.2(6) 1_455 2
OW2 K O2 61.6(13) 2_545 2
OW2 K O2 138.9(13) 1_545 2
O7 K O2 48.5(4) 2_445 2
O7 K O2 137.8(6) 1_445 2
O2 K O2 157.9(5) . 2
Si3 O1 Si2 136.1(10) . .
Si1 O2 Si3 137.0(9) 1_445 .
Si3 O3 Eu1 134.5(7) . .
Eu1 O3 Eu1 108.9(5) . 4_455
Eu1 O3 Na1 100.3(6) . 1_545
Si3 O4 Eu1 118.9(6) . 1_455
Eu1 O4 Eu1 108.1(5) 1_455 4_455
Eu1 O4 Na1 94.6(5) 1_455 .
Si2 O5 Si2 165.9(7) . 2
Si2 O6 Eu1 117.9(12) . .
Si1 O7 Si2 139.3(8) . .
Si1 O8 Eu1 114.7(5) 1_545 .
Eu1 O8 Na1 101.7(5) . 1_545
Na1 O8 Na1 101.2(6) 1_545 4_545
Si1 O9 Eu1 144.7(7) . .
Eu1 O9 Na1 103.6(5) . 4
Na1 O9 Na1 101.2(6) 1_655 4

loop_
_geom_bond_atom_site_label_1
_geom_bond_atom_site_label_2
_geom_bond_distance
_geom_bond_site_symmetry_2
Eu1 O9 2.377(11) .
Eu1 O8 2.396(10) .
Eu1 O6 2.407(9) .
Eu1 O3 2.411(14) .
Eu1 O4 2.419(12) 1_655
Eu1 O3 2.447(10) 4
Eu1 O4 2.462(9) 4
Na1 O8 2.510(12) 1_565
Na1 O4 2.515(11) .
Na1 O9 2.530(17) 1_455
Na1 O3 2.546(14) 1_565
Na1 O9 2.562(12) 4_455
Na1 O8 2.568(10) 4_465
Na1 OW2 2.802(14) .
Si1 O9 1.603(12) .
Si1 O2 1.614(14) 1_665
Si1 O8 1.611(10) 1_565
Si1 O7 1.619(10) .
Si2 O6 1.615(31) .
Si2 O5 1.618(8) .
Si2 O7 1.646(13) .
Si2 O1 1.654(16) .
Si3 O3 1.607(12) .
Si3 O4 1.615(10) .
Si3 O2 1.622(14) .
Si3 O1 1.626(16) .
Na2 OW1 2.443(23) 1_455
Na2 O5 2.455(37) .
Na2 OW2 2.452(34) .
Na2 OW2 2.452(34) 2
Na2 O1 2.545(15) 2
Na2 O1 2.545(15) .
K OW1 2.865(20) 1_455
K OW2 2.882(40) 2_545
K OW2 2.882(40) 1_545
K O7 2.905(15) 2_445
K O7 2.905(15) 1_445
K O2 2.946(8) .
K O2 2.946(8) 2
